data_4064554
loop_
_publ_author_name
'Monakhov, Kirill Yu.'
'Zessin, Thomas'
'Linti, Gerald'

_publ_section_title
;
 Molecular Assemblies Based on Cp*BiX2Units (X = Cl, Br, I): An
 Experimental and Computational Study
;
_journal_issue 10
_journal_name_full Organometallics
_journal_page_first 2844
_journal_paper_doi 10.1021/om200169d
_journal_volume 30
_journal_year 2011
_chemical_formula_sum 'C10 H15 Bi Br2'
_chemical_formula_weight 504.02
_space_group_IT_number 19
_symmetry_cell_setting orthorhombic
_symmetry_Int_Tables_number 19
_symmetry_space_group_name_Hall 'P 2ac 2ab'
_symmetry_space_group_name_H-M 'P 21 21 21'
_atom_sites_solution_hydrogens geom
_atom_sites_solution_primary direct
_atom_sites_solution_secondary difmap
_audit_creation_method SHELXL-97
_cell_angle_alpha 90.00
_cell_angle_beta 90.00
_cell_angle_gamma 90.00
_cell_formula_units_Z 4
_cell_length_a 8.3125(17)
_cell_length_b 9.6493(19)
_cell_length_c 16.127(3)
_cell_measurement_temperature 200(2)
_cell_volume 1293.5(4)
_computing_cell_refinement STOE
_computing_data_collection STOE
_computing_data_reduction STOE
_computing_molecular_graphics Diamond
_computing_publication_material SHElXTL
_computing_structure_refinement 'SHELXL-97 (Sheldrick, 1997)'
_computing_structure_solution 'SHELXS-97 (Sheldrick, 1990)'
_diffrn_ambient_temperature 200(2)
_diffrn_measured_fraction_theta_full 0.999
_diffrn_measured_fraction_theta_max 0.999
_diffrn_measurement_device_type 'STOE IPDS I'
_diffrn_measurement_method 'image plate'
_diffrn_radiation_monochromator graphite
_diffrn_radiation_probe x-ray
_diffrn_radiation_type MoK\a
_diffrn_radiation_wavelength 0.71073
_diffrn_reflns_av_R_equivalents 0.0846
_diffrn_reflns_av_sigmaI/netI 0.0501
_diffrn_reflns_limit_h_max 10
_diffrn_reflns_limit_h_min -10
_diffrn_reflns_limit_k_max 12
_diffrn_reflns_limit_k_min -12
_diffrn_reflns_limit_l_max 20
_diffrn_reflns_limit_l_min -20
_diffrn_reflns_number 12075
_diffrn_reflns_theta_full 27.49
_diffrn_reflns_theta_max 27.49
_diffrn_reflns_theta_min 2.76
_diffrn_source 'fine-focus sealed tube'
_exptl_absorpt_coefficient_mu 19.767
_exptl_absorpt_correction_T_max 0.1609
_exptl_absorpt_correction_T_min 0.0686
_exptl_absorpt_correction_type numerical
_exptl_crystal_colour red
_exptl_crystal_density_diffrn 2.588
_exptl_crystal_density_method 'not measured'
_exptl_crystal_description columns
_exptl_crystal_F_000 912
_exptl_crystal_size_max 0.218
_exptl_crystal_size_mid 0.157
_exptl_crystal_size_min 0.135
_refine_diff_density_max 3.367
_refine_diff_density_min -1.740
_refine_diff_density_rms 0.262
_refine_ls_abs_structure_details 'Flack H D (1983), Acta Cryst. A39, 876-881'
_refine_ls_abs_structure_Flack -0.058(13)
_refine_ls_extinction_method none
_refine_ls_goodness_of_fit_ref 1.024
_refine_ls_hydrogen_treatment constr
_refine_ls_matrix_type full
_refine_ls_number_parameters 123
_refine_ls_number_reflns 2974
_refine_ls_number_restraints 0
_refine_ls_restrained_S_all 1.024
_refine_ls_R_factor_all 0.0359
_refine_ls_R_factor_gt 0.0330
_refine_ls_shift/su_max 0.000
_refine_ls_shift/su_mean 0.000
_refine_ls_structure_factor_coef Fsqd
_refine_ls_weighting_details 'calc w=1/[\s^2^(Fo^2^)+(0.0479P)^2^+0.0000P] where P=(Fo^2^+2Fc^2^)/3'
_refine_ls_weighting_scheme calc
_refine_ls_wR_factor_gt 0.0768
_refine_ls_wR_factor_ref 0.0777
_reflns_number_gt 2788
_reflns_number_total 2974
_reflns_threshold_expression >2sigma(I)
_cod_data_source_file om200169d_si_001.cif
_cod_data_source_block km37a_comp_2
_cod_depositor_comments
;
The following automatic conversions were performed:

'_exptl_absorpt_correction_type' value 'Numerical' changed to
'numerical' according to
/home/saulius/struct/CIF-dictionaries/cif_core.dic dictionary named
'cif_core.dic' version 2.4.1 from 2010-06-29.

Automatic conversion script
Id: cif_fix_values 1715 2011-07-08 13:25:40Z adriana 
;
_cod_original_cell_volume 1293.6(4)
_cod_database_code 4064554

loop_
_symmetry_equiv_pos_as_xyz
'x, y, z'
'-x+1/2, -y, z+1/2'
'-x, y+1/2, -z+1/2'
'x+1/2, -y+1/2, -z'

loop_
_atom_site_label
_atom_site_type_symbol
_atom_site_fract_x
_atom_site_fract_y
_atom_site_fract_z
_atom_site_U_iso_or_equiv
_atom_site_adp_type
_atom_site_occupancy
_atom_site_symmetry_multiplicity
_atom_site_calc_flag
_atom_site_refinement_flags
Bi1 Bi 0.28589(3) 0.17048(3) 0.056773(17) 0.02183(9) Uani 1 1 d .
Br1 Br 0.02816(12) 0.34644(11) 0.10981(5) 0.0394(2) Uani 1 1 d .
Br2 Br 0.06039(9) 0.06823(8) -0.05815(6) 0.02735(16) Uani 1 1 d .
C1 C 0.4801(10) 0.0912(9) 0.1881(5) 0.0272(17) Uani 1 1 d .
C2 C 0.5243(9) 0.0052(10) 0.1222(5) 0.0262(16) Uani 1 1 d .
C3 C 0.3890(10) -0.0706(8) 0.0963(5) 0.0243(15) Uani 1 1 d .
C4 C 0.2546(9) -0.0310(8) 0.1494(5) 0.0243(16) Uani 1 1 d .
C5 C 0.3141(10) 0.0738(9) 0.2055(5) 0.0266(17) Uani 1 1 d .
C6 C 0.5938(15) 0.1853(12) 0.2381(7) 0.052(3) Uani 1 1 d .
H6A H 0.6552 0.1290 0.2776 0.078 Uiso 1 1 calc R
H6B H 0.5306 0.2545 0.2683 0.078 Uiso 1 1 calc R
H6C H 0.6682 0.2322 0.2001 0.078 Uiso 1 1 calc R
C7 C 0.6886(11) -0.0095(12) 0.0859(7) 0.046(3) Uani 1 1 d .
H7A H 0.7518 0.0736 0.0983 0.068 Uiso 1 1 calc R
H7B H 0.6801 -0.0210 0.0257 0.068 Uiso 1 1 calc R
H7C H 0.7416 -0.0908 0.1099 0.068 Uiso 1 1 calc R
C8 C 0.3829(15) -0.1837(10) 0.0323(6) 0.042(2) Uani 1 1 d .
H8A H 0.4366 -0.1523 -0.0184 0.063 Uiso 1 1 calc R
H8B H 0.2705 -0.2063 0.0200 0.063 Uiso 1 1 calc R
H8C H 0.4376 -0.2662 0.0537 0.063 Uiso 1 1 calc R
C9 C 0.0964(11) -0.1023(11) 0.1534(7) 0.041(2) Uani 1 1 d .
H9A H 0.1108 -0.1956 0.1761 0.062 Uiso 1 1 calc R
H9B H 0.0506 -0.1088 0.0975 0.062 Uiso 1 1 calc R
H9C H 0.0233 -0.0495 0.1891 0.062 Uiso 1 1 calc R
C10 C 0.2208(16) 0.1362(10) 0.2752(6) 0.048(3) Uani 1 1 d .
H10A H 0.2627 0.1015 0.3281 0.072 Uiso 1 1 calc R
H10B H 0.1072 0.1108 0.2699 0.072 Uiso 1 1 calc R
H10C H 0.2314 0.2373 0.2735 0.072 Uiso 1 1 calc R

loop_
_atom_site_aniso_label
_atom_site_aniso_U_11
_atom_site_aniso_U_22
_atom_site_aniso_U_33
_atom_site_aniso_U_23
_atom_site_aniso_U_13
_atom_site_aniso_U_12
Bi1 0.01994(13) 0.02332(13) 0.02222(13) 0.00449(11) -0.00245(12) 0.00028(11)
Br1 0.0405(5) 0.0518(6) 0.0258(4) -0.0073(4) -0.0011(4) 0.0232(5)
Br2 0.0248(3) 0.0305(3) 0.0268(3) -0.0030(3) -0.0065(3) 0.0014(3)
C1 0.023(4) 0.031(4) 0.027(4) 0.007(3) -0.014(3) -0.005(3)
C2 0.012(3) 0.043(4) 0.024(4) 0.007(3) -0.002(3) 0.002(3)
C3 0.026(4) 0.021(3) 0.027(4) 0.003(3) -0.002(3) 0.009(3)
C4 0.018(4) 0.030(4) 0.025(3) 0.012(3) 0.006(3) -0.001(3)
C5 0.027(4) 0.033(4) 0.020(3) 0.006(3) 0.003(3) 0.004(3)
C6 0.066(7) 0.049(6) 0.041(5) 0.004(5) -0.032(5) -0.013(6)
C7 0.018(4) 0.062(6) 0.057(6) 0.027(5) 0.003(4) 0.015(4)
C8 0.062(7) 0.026(4) 0.037(5) -0.010(3) -0.006(5) 0.008(4)
C9 0.018(4) 0.057(6) 0.049(6) 0.020(5) -0.005(4) -0.012(4)
C10 0.073(7) 0.049(6) 0.023(4) 0.005(4) 0.014(5) 0.029(6)

loop_
_atom_type_symbol
_atom_type_description
_atom_type_scat_dispersion_real
_atom_type_scat_dispersion_imag
_atom_type_scat_source
C C 0.0033 0.0016 'International Tables Vol C Tables 4.2.6.8 and 6.1.1.4'
H H 0.0000 0.0000 'International Tables Vol C Tables 4.2.6.8 and 6.1.1.4'
Br Br -0.2901 2.4595 'International Tables Vol C Tables 4.2.6.8 and 6.1.1.4'
Bi Bi -4.1077 10.2566 'International Tables Vol C Tables 4.2.6.8 and 6.1.1.4'

loop_
_geom_angle_atom_site_label_1
_geom_angle_atom_site_label_2
_geom_angle_atom_site_label_3
_geom_angle
C4 Bi1 C3 33.7(3)
C4 Bi1 C5 33.1(3)
C3 Bi1 C5 53.9(3)
C4 Bi1 C2 52.2(2)
C3 Bi1 C2 30.4(3)
C5 Bi1 C2 51.0(2)
C4 Bi1 C1 51.7(3)
C3 Bi1 C1 50.5(3)
C5 Bi1 C1 30.5(3)
C2 Bi1 C1 29.3(3)
C4 Bi1 Br2 93.00(19)
C3 Bi1 Br2 93.91(19)
C5 Bi1 Br2 123.0(2)
C2 Bi1 Br2 121.91(19)
C1 Bi1 Br2 142.63(17)
C4 Bi1 Br1 101.99(18)
C3 Bi1 Br1 135.64(18)
C5 Bi1 Br1 90.27(18)
C2 Bi1 Br1 140.11(17)
C1 Bi1 Br1 111.78(19)
Br2 Bi1 Br1 84.62(3)
C2 C1 C5 109.6(7)
C2 C1 C6 125.9(9)
C5 C1 C6 124.4(9)
C2 C1 Bi1 74.6(4)
C5 C1 Bi1 67.4(4)
C6 C1 Bi1 126.6(6)
C1 C2 C3 108.9(7)
C1 C2 C7 126.5(8)
C3 C2 C7 124.5(8)
C1 C2 Bi1 76.0(5)
C3 C2 Bi1 67.1(4)
C7 C2 Bi1 124.3(6)
C2 C3 C4 107.6(7)
C2 C3 C8 127.5(8)
C4 C3 C8 124.6(8)
C2 C3 Bi1 82.5(5)
C4 C3 Bi1 69.6(4)
C8 C3 Bi1 118.6(6)
C5 C4 C3 106.8(7)
C5 C4 C9 126.9(8)
C3 C4 C9 125.6(8)
C5 C4 Bi1 77.9(4)
C3 C4 Bi1 76.7(4)
C9 C4 Bi1 119.0(6)
C1 C5 C4 107.0(7)
C1 C5 C10 127.3(9)
C4 C5 C10 125.2(9)
C1 C5 Bi1 82.1(4)
C4 C5 Bi1 68.9(4)
C10 C5 Bi1 120.5(6)

loop_
_geom_bond_atom_site_label_1
_geom_bond_atom_site_label_2
_geom_bond_distance
Bi1 C4 2.465(7)
Bi1 C3 2.559(7)
Bi1 C5 2.583(7)
Bi1 C2 2.754(8)
Bi1 C1 2.771(7)
Bi1 Br2 2.8146(9)
Bi1 Br1 2.8643(10)
C1 C2 1.399(12)
C1 C5 1.418(12)
C1 C6 1.538(12)
C2 C3 1.405(12)
C2 C7 1.492(11)
C3 C4 1.458(11)
C3 C8 1.502(11)
C4 C5 1.444(12)
C4 C9 1.486(11)
C5 C10 1.493(12)
